data_2226444
loop_
_publ_author_name
'Yang, Yan'

_publ_section_title
;
 3,6,14,17-Tetramethoxy-22,23-diphenyl-1,10,12,21-tetraazahexacyclo[19.2.1.0^2,7^.0^10,23^.0^12,22^.0^13,18^]tetracosa-2(7),3,5,13(18),14,16-hexaene-11,24-dithione
;
_journal_coeditor_code FL2304
_journal_issue 7
_journal_name_full 'Acta Crystallographica Section E'
_journal_page_first o1673
_journal_paper_doi 10.1107/S160053681002204X
_journal_volume 66
_journal_year 2010
_chemical_formula_iupac 'C36 H34 N4 O4 S2'
_chemical_formula_moiety 'C36 H34 N4 O4 S2'
_chemical_formula_sum 'C36 H34 N4 O4 S2'
_chemical_formula_weight 650.79
_chemical_name_systematic
;
3,6,14,17-Tetramethoxy-22,23-diphenyl-1,10,12,21-\
tetraazahexacyclo[19.2.1.0^2,7^.0^10,23^.0^12,22^.0^13,18^]tetracosa-\
2(7),3,5,13(18),14,16-hexaene-11,24-dithione
;
_space_group_IT_number 15
_symmetry_cell_setting monoclinic
_symmetry_space_group_name_Hall '-C 2yc'
_symmetry_space_group_name_H-M 'C 1 2/c 1'
_atom_sites_solution_hydrogens geom
_atom_sites_solution_primary direct
_atom_sites_solution_secondary difmap
_audit_creation_method SHELXL-97
_cell_angle_alpha 90.00
_cell_angle_beta 115.961(3)
_cell_angle_gamma 90.00
_cell_formula_units_Z 4
_cell_length_a 17.9993(15)
_cell_length_b 12.5069(11)
_cell_length_c 16.0934(12)
_cell_measurement_reflns_used 2697
_cell_measurement_temperature 298(2)
_cell_measurement_theta_max 21.30
_cell_measurement_theta_min 2.52
_cell_volume 3257.3(5)
_computing_cell_refinement 'SAINT-Plus (Bruker, 2001)'
_computing_data_collection 'SMART (Bruker, 2001)'
_computing_data_reduction 'SAINT-Plus (Bruker, 2001)'
_computing_molecular_graphics 'PLATON (Spek, 2009)'
_computing_publication_material 'PLATON (Spek, 2009)'
_computing_structure_refinement 'SHELXL97 (Sheldrick, 2008)'
_computing_structure_solution 'SHELXS97 (Sheldrick, 2008)'
_diffrn_ambient_temperature 298(2)
_diffrn_measured_fraction_theta_full 0.998
_diffrn_measured_fraction_theta_max 0.998
_diffrn_measurement_device_type 'Bruker SMART CCD area-detector'
_diffrn_measurement_method 'phi and omega scans'
_diffrn_radiation_monochromator graphite
_diffrn_radiation_source 'fine-focus sealed tube'
_diffrn_radiation_type MoK\a
_diffrn_radiation_wavelength 0.71073
_diffrn_reflns_av_R_equivalents 0.0670
_diffrn_reflns_av_sigmaI/netI 0.0645
_diffrn_reflns_limit_h_max 13
_diffrn_reflns_limit_h_min -22
_diffrn_reflns_limit_k_max 15
_diffrn_reflns_limit_k_min -15
_diffrn_reflns_limit_l_max 20
_diffrn_reflns_limit_l_min -19
_diffrn_reflns_number 13570
_diffrn_reflns_theta_full 27.00
_diffrn_reflns_theta_max 27.00
_diffrn_reflns_theta_min 2.06
_exptl_absorpt_coefficient_mu 0.210
_exptl_absorpt_correction_T_max 0.9793
_exptl_absorpt_correction_T_min 0.9534
_exptl_absorpt_correction_type none
_exptl_crystal_colour colorless
_exptl_crystal_density_diffrn 1.327
_exptl_crystal_density_method 'not measured'
_exptl_crystal_description block
_exptl_crystal_F_000 1368
_exptl_crystal_size_max 0.23
_exptl_crystal_size_mid 0.20
_exptl_crystal_size_min 0.10
_refine_diff_density_max 0.294
_refine_diff_density_min -0.242
_refine_ls_extinction_method none
_refine_ls_goodness_of_fit_ref 0.978
_refine_ls_hydrogen_treatment constr
_refine_ls_matrix_type full
_refine_ls_number_parameters 210
_refine_ls_number_reflns 3546
_refine_ls_number_restraints 0
_refine_ls_restrained_S_all 0.978
_refine_ls_R_factor_all 0.0866
_refine_ls_R_factor_gt 0.0557
_refine_ls_shift/su_max 0.001
_refine_ls_shift/su_mean 0.000
_refine_ls_structure_factor_coef Fsqd
_refine_ls_weighting_details 'calc w=1/[\s^2^(Fo^2^)+(0.0878P)^2^+0.0000P] where P=(Fo^2^+2Fc^2^)/3'
_refine_ls_weighting_scheme calc
_refine_ls_wR_factor_gt 0.1343
_refine_ls_wR_factor_ref 0.1621
_reflns_number_gt 2279
_reflns_number_total 3546
_reflns_threshold_expression I>2sigma(I)
_cod_data_source_file fl2304.cif
_cod_data_source_block I
_cod_original_sg_symbol_H-M 'C 2/c'
_cod_database_code 2226444
_cod_database_fobs_code 2226444

loop_
_symmetry_equiv_pos_as_xyz
'x, y, z'
'-x, y, -z+1/2'
'x+1/2, y+1/2, z'
'-x+1/2, y+1/2, -z+1/2'
'-x, -y, -z'
'x, -y, z-1/2'
'-x+1/2, -y+1/2, -z'
'x+1/2, -y+1/2, z-1/2'

loop_
_atom_site_type_symbol
_atom_site_label
_atom_site_fract_x
_atom_site_fract_y
_atom_site_fract_z
_atom_site_U_iso_or_equiv
_atom_site_adp_type
_atom_site_calc_flag
_atom_site_refinement_flags
_atom_site_occupancy
_atom_site_disorder_assembly
_atom_site_disorder_group
S S1 0.11451(4) 0.22118(5) 0.14339(5) 0.0528(3) Uani d . 1 . .
N N1 0.09215(11) 0.31734(13) 0.27979(13) 0.0335(5) Uani d . 1 . .
N N2 -0.00738(11) 0.34780(13) 0.14082(13) 0.0325(4) Uani d . 1 . .
C C13 0.07957(13) 0.50126(16) 0.32973(15) 0.0343(5) Uani d . 1 . .
C C9 0.16813(14) 0.27755(17) 0.35521(17) 0.0388(6) Uani d . 1 . .
H H9A 0.1970 0.3371 0.3949 0.047 Uiso calc R 1 . .
H H9B 0.2036 0.2489 0.3294 0.047 Uiso calc R 1 . .
C C12 0.03855(13) 0.39284(16) 0.29759(15) 0.0306(5) Uani d . 1 . .
C C10 0.06573(14) 0.29489(16) 0.18917(16) 0.0326(5) Uani d . 1 . .
O O2 0.06197(14) 0.16264(16) 0.57355(15) 0.0713(6) Uani d . 1 . .
O O1 0.24132(13) 0.08009(14) 0.37734(15) 0.0683(6) Uani d . 1 . .
C C1 0.15415(14) 0.19204(17) 0.41322(17) 0.0393(6) Uani d . 1 . .
C C2 0.10798(15) 0.21274(17) 0.46227(17) 0.0406(6) Uani d . 1 . .
C C6 0.19350(16) 0.09225(18) 0.42349(19) 0.0477(7) Uani d . 1 . .
C C18 0.13789(15) 0.53676(19) 0.30210(19) 0.0497(7) Uani d . 1 . .
H H18 0.1560 0.4916 0.2688 0.060 Uiso calc R 1 . .
C C11 -0.06462(15) 0.31850(18) 0.04628(16) 0.0392(6) Uani d . 1 . .
H H11A -0.0343 0.3157 0.0092 0.047 Uiso calc R 1 . .
H H11B -0.1060 0.3742 0.0209 0.047 Uiso calc R 1 . .
C C3 0.10368(17) 0.1344(2) 0.52320(19) 0.0512(7) Uani d . 1 . .
C C14 0.05429(16) 0.56979(18) 0.37978(18) 0.0463(7) Uani d . 1 . .
H H14 0.0150 0.5469 0.3988 0.056 Uiso calc R 1 . .
C C4 0.14195(17) 0.0364(2) 0.5309(2) 0.0578(8) Uani d . 1 . .
H H4 0.1379 -0.0156 0.5701 0.069 Uiso calc R 1 . .
C C17 0.16966(18) 0.6394(2) 0.3237(2) 0.0655(9) Uani d . 1 . .
H H17 0.2086 0.6631 0.3045 0.079 Uiso calc R 1 . .
C C5 0.18588(18) 0.0156(2) 0.4811(2) 0.0564(8) Uani d . 1 . .
H H5 0.2108 -0.0508 0.4863 0.068 Uiso calc R 1 . .
C C15 0.0865(2) 0.6717(2) 0.4019(2) 0.0638(9) Uani d . 1 . .
H H15 0.0693 0.7170 0.4360 0.077 Uiso calc R 1 . .
C C16 0.1438(2) 0.7055(2) 0.3733(2) 0.0731(10) Uani d . 1 . .
H H16 0.1654 0.7742 0.3878 0.088 Uiso calc R 1 . .
C C7 0.2729(2) -0.0224(2) 0.3750(3) 0.0859(11) Uani d . 1 . .
H H7A 0.2924 -0.0550 0.4348 0.129 Uiso calc R 1 . .
H H7B 0.3178 -0.0162 0.3583 0.129 Uiso calc R 1 . .
H H7C 0.2301 -0.0658 0.3302 0.129 Uiso calc R 1 . .
C C8 0.0599(2) 0.0907(3) 0.6401(2) 0.0865(11) Uani d . 1 . .
H H8A 0.0241 0.0319 0.6094 0.130 Uiso calc R 1 . .
H H8B 0.0396 0.1269 0.6787 0.130 Uiso calc R 1 . .
H H8C 0.1146 0.0643 0.6775 0.130 Uiso calc R 1 . .

loop_
_atom_site_aniso_label
_atom_site_aniso_U_11
_atom_site_aniso_U_22
_atom_site_aniso_U_33
_atom_site_aniso_U_12
_atom_site_aniso_U_13
_atom_site_aniso_U_23
S1 0.0520(5) 0.0520(4) 0.0612(5) 0.0130(3) 0.0311(4) -0.0081(3)
N1 0.0300(11) 0.0293(9) 0.0435(12) 0.0043(7) 0.0181(9) 0.0014(8)
N2 0.0341(11) 0.0273(9) 0.0390(11) 0.0020(8) 0.0189(9) -0.0016(8)
C13 0.0316(13) 0.0300(11) 0.0397(13) -0.0029(9) 0.0141(10) 0.0006(9)
C9 0.0268(13) 0.0385(13) 0.0466(14) 0.0035(10) 0.0118(11) 0.0042(10)
C12 0.0317(12) 0.0264(10) 0.0391(12) 0.0013(9) 0.0205(10) 0.0006(9)
C10 0.0327(13) 0.0270(11) 0.0395(14) -0.0012(9) 0.0170(11) 0.0011(9)
O2 0.0922(16) 0.0662(13) 0.0746(14) 0.0174(11) 0.0543(13) 0.0311(11)
O1 0.0756(15) 0.0481(11) 0.0968(17) 0.0248(10) 0.0521(13) 0.0162(10)
C1 0.0328(14) 0.0343(12) 0.0433(14) 0.0000(10) 0.0097(11) 0.0030(10)
C2 0.0390(14) 0.0331(12) 0.0430(14) -0.0015(10) 0.0118(12) 0.0037(10)
C6 0.0452(16) 0.0364(13) 0.0582(17) 0.0053(11) 0.0197(13) 0.0014(11)
C18 0.0428(16) 0.0428(14) 0.0692(19) -0.0048(11) 0.0300(14) 0.0017(12)
C11 0.0397(14) 0.0408(13) 0.0357(13) 0.0020(10) 0.0153(11) -0.0017(10)
C3 0.0549(18) 0.0474(15) 0.0536(17) -0.0009(13) 0.0259(14) 0.0083(12)
C14 0.0582(17) 0.0334(13) 0.0518(16) -0.0035(11) 0.0284(14) -0.0037(11)
C4 0.063(2) 0.0437(15) 0.0596(18) 0.0013(13) 0.0207(16) 0.0190(13)
C17 0.0486(18) 0.0531(17) 0.091(2) -0.0183(14) 0.0267(17) 0.0117(16)
C5 0.065(2) 0.0345(14) 0.0639(19) 0.0073(12) 0.0226(16) 0.0073(13)
C15 0.090(2) 0.0359(14) 0.0624(19) -0.0065(15) 0.0304(17) -0.0115(13)
C16 0.084(3) 0.0387(16) 0.080(2) -0.0232(16) 0.021(2) -0.0042(15)
C7 0.112(3) 0.055(2) 0.113(3) 0.0199(19) 0.070(3) -0.0035(18)
C8 0.099(3) 0.095(3) 0.076(2) 0.009(2) 0.048(2) 0.036(2)

loop_
_atom_type_symbol
_atom_type_description
_atom_type_scat_dispersion_real
_atom_type_scat_dispersion_imag
_atom_type_scat_source
C C 0.0033 0.0016 'International Tables Vol C Tables 4.2.6.8 and 6.1.1.4'
H H 0.0000 0.0000 'International Tables Vol C Tables 4.2.6.8 and 6.1.1.4'
N N 0.0061 0.0033 'International Tables Vol C Tables 4.2.6.8 and 6.1.1.4'
O O 0.0106 0.0060 'International Tables Vol C Tables 4.2.6.8 and 6.1.1.4'
S S 0.1246 0.1234 'International Tables Vol C Tables 4.2.6.8 and 6.1.1.4'

loop_
_geom_angle_atom_site_label_1
_geom_angle_atom_site_label_2
_geom_angle_atom_site_label_3
_geom_angle_site_symmetry_1
_geom_angle_site_symmetry_3
_geom_angle
_geom_angle_publ_flag
C10 N1 C9 . . 125.79(19) ?
C10 N1 C12 . . 113.23(17) ?
C9 N1 C12 . . 120.91(18) ?
C10 N2 C12 . 2 111.24(18) ?
C10 N2 C11 . . 122.26(18) ?
C12 N2 C11 2 . 120.09(18) ?
C18 C13 C14 . . 118.6(2) ?
C18 C13 C12 . . 120.1(2) ?
C14 C13 C12 . . 121.1(2) ?
N1 C9 C1 . . 113.92(19) ?
N1 C9 H9A . . 108.8 ?
C1 C9 H9A . . 108.8 ?
N1 C9 H9B . . 108.8 ?
C1 C9 H9B . . 108.8 ?
H9A C9 H9B . . 107.7 ?
N2 C12 N1 2 . 111.61(16) ?
N2 C12 C13 2 . 112.90(18) ?
N1 C12 C13 . . 112.20(18) ?
N2 C12 C12 2 2 103.2(2) ?
N1 C12 C12 . 2 100.82(17) ?
C13 C12 C12 . 2 115.23(12) ?
N1 C10 N2 . . 108.02(18) ?
N1 C10 S1 . . 126.35(17) ?
N2 C10 S1 . . 125.57(17) ?
C3 O2 C8 . . 119.2(2) ?
C6 O1 C7 . . 118.2(2) ?
C2 C1 C6 . . 119.4(2) ?
C2 C1 C9 . . 121.2(2) ?
C6 C1 C9 . . 119.2(2) ?
C1 C2 C3 . . 119.4(2) ?
C1 C2 C11 . 2 121.4(2) ?
C3 C2 C11 . 2 119.2(2) ?
O1 C6 C5 . . 123.9(2) ?
O1 C6 C1 . . 116.0(2) ?
C5 C6 C1 . . 120.0(3) ?
C13 C18 C17 . . 120.3(3) ?
C13 C18 H18 . . 119.8 ?
C17 C18 H18 . . 119.8 ?
N2 C11 C2 . 2 114.50(19) ?
N2 C11 H11A . . 108.6 ?
C2 C11 H11A 2 . 108.6 ?
N2 C11 H11B . . 108.6 ?
C2 C11 H11B 2 . 108.6 ?
H11A C11 H11B . . 107.6 ?
O2 C3 C4 . . 123.7(2) ?
O2 C3 C2 . . 116.3(2) ?
C4 C3 C2 . . 120.0(3) ?
C15 C14 C13 . . 121.0(3) ?
C15 C14 H14 . . 119.5 ?
C13 C14 H14 . . 119.5 ?
C5 C4 C3 . . 120.4(2) ?
C5 C4 H4 . . 119.8 ?
C3 C4 H4 . . 119.8 ?
C16 C17 C18 . . 120.0(3) ?
C16 C17 H17 . . 120.0 ?
C18 C17 H17 . . 120.0 ?
C4 C5 C6 . . 120.8(2) ?
C4 C5 H5 . . 119.6 ?
C6 C5 H5 . . 119.6 ?
C16 C15 C14 . . 119.4(3) ?
C16 C15 H15 . . 120.3 ?
C14 C15 H15 . . 120.3 ?
C17 C16 C15 . . 120.7(3) ?
C17 C16 H16 . . 119.7 ?
C15 C16 H16 . . 119.7 ?
O1 C7 H7A . . 109.5 ?
O1 C7 H7B . . 109.5 ?
H7A C7 H7B . . 109.5 ?
O1 C7 H7C . . 109.5 ?
H7A C7 H7C . . 109.5 ?
H7B C7 H7C . . 109.5 ?
O2 C8 H8A . . 109.5 ?
O2 C8 H8B . . 109.5 ?
H8A C8 H8B . . 109.5 ?
O2 C8 H8C . . 109.5 ?
H8A C8 H8C . . 109.5 ?
H8B C8 H8C . . 109.5 ?

loop_
_geom_bond_atom_site_label_1
_geom_bond_atom_site_label_2
_geom_bond_site_symmetry_2
_geom_bond_distance
_geom_bond_publ_flag
S1 C10 . 1.652(2) ?
N1 C10 . 1.351(3) ?
N1 C9 . 1.462(3) ?
N1 C12 . 1.465(3) ?
N2 C10 . 1.371(3) ?
N2 C12 2 1.450(3) ?
N2 C11 . 1.462(3) ?
C13 C18 . 1.381(3) ?
C13 C14 . 1.382(3) ?
C13 C12 . 1.522(3) ?
C9 C1 . 1.511(3) ?
C9 H9A . 0.9700 ?
C9 H9B . 0.9700 ?
C12 N2 2 1.450(3) ?
C12 C12 2 1.553(4) ?
O2 C3 . 1.370(3) ?
O2 C8 . 1.412(3) ?
O1 C6 . 1.369(3) ?
O1 C7 . 1.410(3) ?
C1 C2 . 1.398(3) ?
C1 C6 . 1.409(3) ?
C2 C3 . 1.412(3) ?
C2 C11 2 1.511(3) ?
C6 C5 . 1.381(4) ?
C18 C17 . 1.386(4) ?
C18 H18 . 0.9300 ?
C11 C2 2 1.511(3) ?
C11 H11A . 0.9700 ?
C11 H11B . 0.9700 ?
C3 C4 . 1.384(4) ?
C14 C15 . 1.381(3) ?
C14 H14 . 0.9300 ?
C4 C5 . 1.375(4) ?
C4 H4 . 0.9300 ?
C17 C16 . 1.364(4) ?
C17 H17 . 0.9300 ?
C5 H5 . 0.9300 ?
C15 C16 . 1.369(4) ?
C15 H15 . 0.9300 ?
C16 H16 . 0.9300 ?
C7 H7A . 0.9600 ?
C7 H7B . 0.9600 ?
C7 H7C . 0.9600 ?
C8 H8A . 0.9600 ?
C8 H8B . 0.9600 ?
C8 H8C . 0.9600 ?

loop_
_geom_hbond_atom_site_label_D
_geom_hbond_atom_site_label_H
_geom_hbond_atom_site_label_A
_geom_hbond_site_symmetry_A
_geom_hbond_distance_DH
_geom_hbond_distance_HA
_geom_hbond_distance_DA
_geom_hbond_angle_DHA
_geom_hbond_publ_flag
C9 H9A Cg1 2_555 0.971 2.702 3.540 144.73 yes
C11 H11A O2 2_555 0.97 2.26 2.757(3) 111 yes
C14 H14 N2 2_555 0.93 2.56 2.879(3) 101 yes
C18 H18 N1 1_555 0.93 2.51 2.842(3) 102 yes
C9 H9B S1 . 0.97 2.73 3.189(3) 110 yes
C9 H9B O1 . 0.97 2.25 2.748(3) 111 yes

loop_
_geom_torsion_atom_site_label_1
_geom_torsion_atom_site_label_2
_geom_torsion_atom_site_label_3
_geom_torsion_atom_site_label_4
_geom_torsion_site_symmetry_1
_geom_torsion_site_symmetry_2
_geom_torsion_site_symmetry_3
_geom_torsion_site_symmetry_4
_geom_torsion
_geom_torsion_publ_flag
C10 N1 C9 C1 . . . . -106.3(3) ?
C12 N1 C9 C1 . . . . 77.1(3) ?
C10 N1 C12 N2 . . . 2 122.1(2) ?
C9 N1 C12 N2 . . . 2 -60.9(2) ?
C10 N1 C12 C13 . . . . -110.1(2) ?
C9 N1 C12 C13 . . . . 66.9(2) ?
C10 N1 C12 C12 . . . 2 13.1(2) ?
C9 N1 C12 C12 . . . 2 -169.92(18) ?
C18 C13 C12 N2 . . . 2 155.7(2) ?
C14 C13 C12 N2 . . . 2 -30.1(3) ?
C18 C13 C12 N1 . . . . 28.6(3) ?
C14 C13 C12 N1 . . . . -157.3(2) ?
C18 C13 C12 C12 . . . 2 -86.0(3) ?
C14 C13 C12 C12 . . . 2 88.1(3) ?
C9 N1 C10 N2 . . . . -179.57(19) ?
C12 N1 C10 N2 . . . . -2.7(2) ?
C9 N1 C10 S1 . . . . -2.1(3) ?
C12 N1 C10 S1 . . . . 174.75(16) ?
C12 N2 C10 N1 2 . . . -10.2(2) ?
C11 N2 C10 N1 . . . . -162.05(19) ?
C12 N2 C10 S1 2 . . . 172.29(15) ?
C11 N2 C10 S1 . . . . 20.5(3) ?
N1 C9 C1 C2 . . . . -61.3(3) ?
N1 C9 C1 C6 . . . . 123.5(2) ?
C6 C1 C2 C3 . . . . 1.8(4) ?
C9 C1 C2 C3 . . . . -173.4(2) ?
C6 C1 C2 C11 . . . 2 180.0(2) ?
C9 C1 C2 C11 . . . 2 4.8(3) ?
C7 O1 C6 C5 . . . . 11.7(4) ?
C7 O1 C6 C1 . . . . -171.6(3) ?
C2 C1 C6 O1 . . . . -176.5(2) ?
C9 C1 C6 O1 . . . . -1.2(3) ?
C2 C1 C6 C5 . . . . 0.4(4) ?
C9 C1 C6 C5 . . . . 175.7(2) ?
C14 C13 C18 C17 . . . . -0.5(4) ?
C12 C13 C18 C17 . . . . 173.8(2) ?
C10 N2 C11 C2 . . . 2 70.0(3) ?
C12 N2 C11 C2 2 . . 2 -79.4(2) ?
C8 O2 C3 C4 . . . . 2.6(4) ?
C8 O2 C3 C2 . . . . -175.9(3) ?
C1 C2 C3 O2 . . . . 175.8(2) ?
C11 C2 C3 O2 2 . . . -2.3(4) ?
C1 C2 C3 C4 . . . . -2.8(4) ?
C11 C2 C3 C4 2 . . . 179.0(2) ?
C18 C13 C14 C15 . . . . 0.0(4) ?
C12 C13 C14 C15 . . . . -174.3(2) ?
O2 C3 C4 C5 . . . . -177.0(3) ?
C2 C3 C4 C5 . . . . 1.5(4) ?
C13 C18 C17 C16 . . . . 0.6(4) ?
C3 C4 C5 C6 . . . . 0.8(4) ?
O1 C6 C5 C4 . . . . 174.9(2) ?
C1 C6 C5 C4 . . . . -1.8(4) ?
C13 C14 C15 C16 . . . . 0.5(4) ?
C18 C17 C16 C15 . . . . -0.2(5) ?
C14 C15 C16 C17 . . . . -0.4(5) ?
